data_4304850
loop_
_publ_author_name
'Jari Konu'
'Heikki M. Tuononen'
'Tristram Chivers'
'Andrea M. Corrente'
'Ren\'e T. Boer\'e'
'Tracey L. Roemmele'

_publ_contact_author 'Professor Tristram Chivers'
_publ_contact_author_email chivers@ucalgary.ca
_publ_section_title
;
In Search of the [PhB(\m-NtBu)2]2As. Radical: Experimental and
Computational Investigations of the Redox Chemistry of Group 15
Bis-boraamidinates
;
_journal_name_full 'Inorganic Chemistry'
_journal_page_first 3823
_journal_page_last 3831
_journal_paper_doi 10.1021/ic702435e
_journal_volume 47
_journal_year 2008
_chemical_formula_moiety 'C28 H46 As B2 N4, Cl4 Ga'
_chemical_formula_sum 'C28 H46 As B2 Cl4 Ga N4'
_chemical_formula_weight 746.75
_chemical_name_systematic
;
 ?
;
_space_group_IT_number 14
_symmetry_cell_setting monoclinic
_symmetry_space_group_name_Hall '-P 2yn'
_symmetry_space_group_name_H-M 'P 1 21/n 1'
_atom_sites_solution_hydrogens geom
_atom_sites_solution_primary direct
_atom_sites_solution_secondary difmap
_audit_creation_method SHELXL-97
_cell_angle_alpha 90.00
_cell_angle_beta 91.31(3)
_cell_angle_gamma 90.00
_cell_formula_units_Z 8
_cell_length_a 10.690(2)
_cell_length_b 37.733(8)
_cell_length_c 18.605(4)
_cell_measurement_reflns_used 22880
_cell_measurement_temperature 173(2)
_cell_measurement_theta_max 25.03
_cell_measurement_theta_min 2.18
_cell_volume 7503(3)
_computing_cell_refinement 'HKL Scalepack (Otwinowski & Minor 1997)'
_computing_data_collection 'Collect (Nonius BV, 1997-2000)'
_computing_data_reduction DENZO-SMN
_computing_molecular_graphics 'DIAMOND (Brandenburg & Berndt, 1999)'
_computing_publication_material 'WinGX v1.70-01 (L. J. Farrugia)'
_computing_structure_refinement 'SHELXL-97 (Sheldrick, 1997)'
_computing_structure_solution 'SHELXS-97 (Sheldrick, 1997)'
_diffrn_ambient_temperature 173(2)
_diffrn_measured_fraction_theta_full 0.989
_diffrn_measured_fraction_theta_max 0.989
_diffrn_measurement_device_type 'KappaCCD (Nonius, FR540C)'
_diffrn_measurement_method 'phi\omega scans'
_diffrn_radiation_monochromator 'horizonally mounted graphite crystal'
_diffrn_radiation_source 'Enraf Nonius FR590D, fine-focus sealed tube'
_diffrn_radiation_type MoK\a
_diffrn_radiation_wavelength 0.71073
_diffrn_reflns_av_R_equivalents 0.0511
_diffrn_reflns_av_sigmaI/netI 0.0741
_diffrn_reflns_limit_h_max 12
_diffrn_reflns_limit_h_min -12
_diffrn_reflns_limit_k_max 44
_diffrn_reflns_limit_k_min -44
_diffrn_reflns_limit_l_max 22
_diffrn_reflns_limit_l_min -22
_diffrn_reflns_number 22880
_diffrn_reflns_theta_full 25.03
_diffrn_reflns_theta_max 25.03
_diffrn_reflns_theta_min 2.18
_diffrn_standards_number 0
_exptl_absorpt_coefficient_mu 1.917
_exptl_absorpt_correction_T_max 0.8618
_exptl_absorpt_correction_T_min 0.7005
_exptl_absorpt_correction_type integration
_exptl_absorpt_process_details 'SADABS (SHELXTL-NT v5.1, Bruker)'
_exptl_crystal_colour colorless
_exptl_crystal_density_diffrn 1.322
_exptl_crystal_density_method 'not measured'
_exptl_crystal_description block
_exptl_crystal_F_000 3072
_exptl_crystal_size_max 0.20
_exptl_crystal_size_mid 0.12
_exptl_crystal_size_min 0.08
_refine_diff_density_max 1.062
_refine_diff_density_min -0.772
_refine_diff_density_rms 0.087
_refine_ls_extinction_method none
_refine_ls_goodness_of_fit_ref 1.015
_refine_ls_hydrogen_treatment constr
_refine_ls_matrix_type full
_refine_ls_number_parameters 734
_refine_ls_number_reflns 13105
_refine_ls_number_restraints 0
_refine_ls_restrained_S_all 1.015
_refine_ls_R_factor_all 0.1046
_refine_ls_R_factor_gt 0.0598
_refine_ls_shift/su_max 0.006
_refine_ls_shift/su_mean 0.000
_refine_ls_structure_factor_coef Fsqd
_refine_ls_weighting_details 'calc w=1/[\s^2^(Fo^2^)+(0.0543P)^2^+20.1243P] where P=(Fo^2^+2Fc^2^)/3'
_refine_ls_weighting_scheme calc
_refine_ls_wR_factor_gt 0.1293
_refine_ls_wR_factor_ref 0.1494
_reflns_number_gt 8641
_reflns_number_total 13105
_reflns_threshold_expression >2sigma(I)
_cod_data_source_file ic702435e-file002_4.cif
_cod_data_source_block compound_4
_cod_original_sg_symbol_H-M 'P 21/n'
_cod_database_code 4304850

loop_
_symmetry_equiv_pos_as_xyz
'x, y, z'
'-x+1/2, y+1/2, -z+1/2'
'-x, -y, -z'
'x-1/2, -y-1/2, z-1/2'

loop_
_atom_site_label
_atom_site_type_symbol
_atom_site_fract_x
_atom_site_fract_y
_atom_site_fract_z
_atom_site_U_iso_or_equiv
_atom_site_adp_type
_atom_site_occupancy
_atom_site_symmetry_multiplicity
_atom_site_calc_flag
_atom_site_refinement_flags
_atom_site_disorder_assembly
_atom_site_disorder_group
Cl5A Cl 0.8194(4) 0.08256(11) 0.6138(3) 0.148(2) Uani 0.805(3) 1 d P A 1
Cl6A Cl 0.8174(4) 0.15977(9) 0.50187(16) 0.1140(12) Uani 0.805(3) 1 d P A 1
Cl7A Cl 1.0876(3) 0.13631(13) 0.5930(3) 0.186(2) Uani 0.805(3) 1 d P A 1
Cl8A Cl 0.8369(6) 0.17111(10) 0.6889(2) 0.190(3) Uani 0.805(3) 1 d P A 1
Cl5B Cl 0.8876(19) 0.0850(6) 0.6377(16) 0.148(2) Uani 0.195(3) 1 d P A 2
Cl6B Cl 0.9262(16) 0.1497(4) 0.4978(7) 0.1140(12) Uani 0.195(3) 1 d P A 2
Cl7B Cl 1.0182(14) 0.1538(6) 0.6670(14) 0.186(2) Uani 0.195(3) 1 d P A 2
Cl8B Cl 0.689(3) 0.1533(4) 0.6466(8) 0.190(3) Uani 0.195(3) 1 d P A 2
As1 As 0.40773(5) 0.216230(15) 0.40071(3) 0.02862(14) Uani 1 1 d . . .
As2 As 0.61449(5) -0.039875(15) 0.22738(3) 0.03203(15) Uani 1 1 d . . .
Ga1 Ga 0.18313(6) 0.104593(18) 0.10136(4) 0.04486(19) Uani 1 1 d . . .
Ga2 Ga 0.88230(9) 0.13638(2) 0.60269(5) 0.0728(3) Uani 1 1 d . . .
Cl1 Cl 0.12420(15) 0.08616(5) 0.20613(9) 0.0640(5) Uani 1 1 d . . .
Cl2 Cl 0.09343(17) 0.07103(5) 0.02061(10) 0.0679(5) Uani 1 1 d . . .
Cl3 Cl 0.38766(14) 0.10157(5) 0.09571(10) 0.0627(5) Uani 1 1 d . . .
Cl4 Cl 0.12341(17) 0.15900(5) 0.08296(12) 0.0758(6) Uani 1 1 d . . .
N1 N 0.3582(4) 0.23007(13) 0.4882(2) 0.0361(11) Uani 1 1 d . . .
N2 N 0.2549(4) 0.23501(13) 0.3811(2) 0.0364(11) Uani 1 1 d . . .
N3 N 0.5487(4) 0.22717(11) 0.3542(2) 0.0333(10) Uani 1 1 d . . .
N4 N 0.4625(4) 0.17337(11) 0.3734(2) 0.0363(11) Uani 1 1 d . . .
N5 N 0.4558(4) -0.03610(12) 0.1941(2) 0.0376(11) Uani 1 1 d . . .
N6 N 0.5892(4) -0.08213(12) 0.1844(2) 0.0368(11) Uani 1 1 d . . .
N7 N 0.7395(4) -0.00888(13) 0.2147(2) 0.0395(11) Uani 1 1 d . . .
N8 N 0.6689(5) -0.03201(14) 0.3179(2) 0.0479(13) Uani 1 1 d . . .
B1 B 0.2386(5) 0.24225(17) 0.4570(3) 0.0323(14) Uani 1 1 d . . .
B2 B 0.5669(6) 0.19006(18) 0.3361(3) 0.0345(15) Uani 1 1 d . . .
B3 B 0.4620(6) -0.07185(18) 0.1661(3) 0.0369(15) Uani 1 1 d . . .
B4 B 0.7619(6) -0.0073(2) 0.2916(4) 0.0468(18) Uani 1 1 d . . .
C10 C 0.4207(5) 0.22883(19) 0.5607(3) 0.0483(16) Uani 1 1 d . . .
C11 C 0.3876(8) 0.2634(2) 0.5998(4) 0.092(3) Uani 1 1 d . . .
H11A H 0.4184 0.2837 0.5725 0.138 Uiso 1 1 calc R . .
H11B H 0.4268 0.2633 0.6480 0.138 Uiso 1 1 calc R . .
H11C H 0.2966 0.2651 0.6040 0.138 Uiso 1 1 calc R . .
C12 C 0.5617(7) 0.2273(3) 0.5522(4) 0.110(4) Uani 1 1 d . . .
H12A H 0.5893 0.2481 0.5253 0.166 Uiso 1 1 calc R . .
H12B H 0.5836 0.2057 0.5260 0.166 Uiso 1 1 calc R . .
H12C H 0.6030 0.2270 0.5997 0.166 Uiso 1 1 calc R . .
C13 C 0.3705(9) 0.1986(3) 0.6018(4) 0.107(3) Uani 1 1 d . . .
H13A H 0.2798 0.2013 0.6062 0.161 Uiso 1 1 calc R . .
H13B H 0.4100 0.1981 0.6499 0.161 Uiso 1 1 calc R . .
H13C H 0.3885 0.1765 0.5767 0.161 Uiso 1 1 calc R . .
C20 C 0.1750(5) 0.23637(18) 0.3148(3) 0.0475(16) Uani 1 1 d . . .
C21 C 0.0655(6) 0.2110(2) 0.3214(4) 0.078(2) Uani 1 1 d . . .
H21A H 0.0153 0.2179 0.3625 0.117 Uiso 1 1 calc R . .
H21B H 0.0971 0.1869 0.3287 0.117 Uiso 1 1 calc R . .
H21C H 0.0136 0.2119 0.2774 0.117 Uiso 1 1 calc R . .
C22 C 0.2539(6) 0.2264(2) 0.2504(3) 0.074(2) Uani 1 1 d . . .
H22A H 0.3240 0.2430 0.2468 0.110 Uiso 1 1 calc R . .
H22B H 0.2020 0.2276 0.2064 0.110 Uiso 1 1 calc R . .
H22C H 0.2862 0.2023 0.2568 0.110 Uiso 1 1 calc R . .
C23 C 0.1254(8) 0.2742(2) 0.3061(4) 0.081(2) Uani 1 1 d . . .
H23A H 0.1958 0.2906 0.3017 0.121 Uiso 1 1 calc R . .
H23B H 0.0769 0.2806 0.3483 0.121 Uiso 1 1 calc R . .
H23C H 0.0716 0.2756 0.2628 0.121 Uiso 1 1 calc R . .
C30 C 0.6154(5) 0.26136(16) 0.3406(3) 0.0473(15) Uani 1 1 d . . .
C31 C 0.7456(6) 0.2587(2) 0.3779(5) 0.082(3) Uani 1 1 d . . .
H31A H 0.7930 0.2393 0.3563 0.123 Uiso 1 1 calc R . .
H31B H 0.7356 0.2540 0.4292 0.123 Uiso 1 1 calc R . .
H31C H 0.7908 0.2810 0.3718 0.123 Uiso 1 1 calc R . .
C32 C 0.6270(9) 0.2660(2) 0.2596(4) 0.095(3) Uani 1 1 d . . .
H32A H 0.6751 0.2462 0.2402 0.143 Uiso 1 1 calc R . .
H32B H 0.6701 0.2883 0.2498 0.143 Uiso 1 1 calc R . .
H32C H 0.5434 0.2664 0.2369 0.143 Uiso 1 1 calc R . .
C33 C 0.5399(6) 0.29109(16) 0.3720(4) 0.065(2) Uani 1 1 d . . .
H33A H 0.5335 0.2876 0.4239 0.098 Uiso 1 1 calc R . .
H33B H 0.4560 0.2912 0.3497 0.098 Uiso 1 1 calc R . .
H33C H 0.5813 0.3137 0.3626 0.098 Uiso 1 1 calc R . .
C40 C 0.4143(6) 0.13660(16) 0.3815(3) 0.0506(16) Uani 1 1 d . . .
C41 C 0.2922(7) 0.1381(2) 0.4224(5) 0.096(3) Uani 1 1 d . . .
H41A H 0.2302 0.1519 0.3948 0.144 Uiso 1 1 calc R . .
H41B H 0.3075 0.1493 0.4693 0.144 Uiso 1 1 calc R . .
H41C H 0.2607 0.1140 0.4295 0.144 Uiso 1 1 calc R . .
C42 C 0.3888(12) 0.1220(3) 0.3074(5) 0.149(5) Uani 1 1 d . . .
H42A H 0.3258 0.1367 0.2825 0.224 Uiso 1 1 calc R . .
H42B H 0.3576 0.0976 0.3112 0.224 Uiso 1 1 calc R . .
H42C H 0.4662 0.1221 0.2803 0.224 Uiso 1 1 calc R . .
C43 C 0.5107(8) 0.1154(2) 0.4214(6) 0.109(4) Uani 1 1 d . . .
H43A H 0.5260 0.1258 0.4690 0.163 Uiso 1 1 calc R . .
H43B H 0.5886 0.1154 0.3946 0.163 Uiso 1 1 calc R . .
H43C H 0.4810 0.0910 0.4267 0.163 Uiso 1 1 calc R . .
C50 C 0.3611(5) -0.00675(16) 0.1946(3) 0.0449(15) Uani 1 1 d . . .
C51 C 0.3152(7) -0.00027(19) 0.1182(4) 0.068(2) Uani 1 1 d . . .
H51A H 0.3858 0.0066 0.0886 0.102 Uiso 1 1 calc R . .
H51B H 0.2528 0.0188 0.1177 0.102 Uiso 1 1 calc R . .
H51C H 0.2772 -0.0220 0.0988 0.102 Uiso 1 1 calc R . .
C52 C 0.2516(6) -0.0177(2) 0.2408(4) 0.075(2) Uani 1 1 d . . .
H52A H 0.2814 -0.0217 0.2904 0.112 Uiso 1 1 calc R . .
H52B H 0.2145 -0.0396 0.2217 0.112 Uiso 1 1 calc R . .
H52C H 0.1884 0.0011 0.2401 0.112 Uiso 1 1 calc R . .
C53 C 0.4265(6) 0.02626(16) 0.2255(4) 0.0584(18) Uani 1 1 d . . .
H53A H 0.4544 0.0216 0.2751 0.088 Uiso 1 1 calc R . .
H53B H 0.3678 0.0462 0.2247 0.088 Uiso 1 1 calc R . .
H53C H 0.4989 0.0321 0.1964 0.088 Uiso 1 1 calc R . .
C60 C 0.6673(6) -0.11463(16) 0.1794(3) 0.0472(15) Uani 1 1 d . . .
C61 C 0.6703(8) -0.1258(2) 0.1020(4) 0.083(3) Uani 1 1 d . . .
H61A H 0.7101 -0.1072 0.0737 0.125 Uiso 1 1 calc R . .
H61B H 0.5847 -0.1297 0.0838 0.125 Uiso 1 1 calc R . .
H61C H 0.7182 -0.1478 0.0980 0.125 Uiso 1 1 calc R . .
C62 C 0.6097(10) -0.1433(2) 0.2232(6) 0.129(5) Uani 1 1 d . . .
H62A H 0.6081 -0.1359 0.2737 0.194 Uiso 1 1 calc R . .
H62B H 0.6591 -0.1650 0.2192 0.194 Uiso 1 1 calc R . .
H62C H 0.5240 -0.1477 0.2056 0.194 Uiso 1 1 calc R . .
C63 C 0.7997(7) -0.1060(2) 0.2059(6) 0.124(4) Uani 1 1 d . . .
H63A H 0.7982 -0.0991 0.2567 0.186 Uiso 1 1 calc R . .
H63B H 0.8333 -0.0865 0.1775 0.186 Uiso 1 1 calc R . .
H63C H 0.8529 -0.1270 0.2008 0.186 Uiso 1 1 calc R . .
C70 C 0.7957(6) 0.00695(17) 0.1490(3) 0.0523(17) Uani 1 1 d . . .
C71 C 0.9314(6) -0.0060(2) 0.1437(4) 0.078(2) Uani 1 1 d . . .
H71A H 0.9322 -0.0319 0.1385 0.117 Uiso 1 1 calc R . .
H71B H 0.9786 0.0007 0.1874 0.117 Uiso 1 1 calc R . .
H71C H 0.9700 0.0048 0.1018 0.117 Uiso 1 1 calc R . .
C72 C 0.7181(6) -0.00483(19) 0.0840(3) 0.0605(19) Uani 1 1 d . . .
H72A H 0.7199 -0.0307 0.0805 0.091 Uiso 1 1 calc R . .
H72B H 0.7528 0.0055 0.0404 0.091 Uiso 1 1 calc R . .
H72C H 0.6315 0.0032 0.0891 0.091 Uiso 1 1 calc R . .
C73 C 0.7942(8) 0.0472(2) 0.1564(4) 0.085(3) Uani 1 1 d . . .
H73A H 0.7077 0.0554 0.1606 0.128 Uiso 1 1 calc R . .
H73B H 0.8312 0.0580 0.1139 0.128 Uiso 1 1 calc R . .
H73C H 0.8428 0.0542 0.1994 0.128 Uiso 1 1 calc R . .
C80 C 0.6210(9) -0.0442(2) 0.3883(3) 0.077(2) Uani 1 1 d . . .
C81 C 0.5315(10) -0.0731(4) 0.3783(5) 0.174(7) Uani 1 1 d . . .
H81A H 0.5722 -0.0930 0.3542 0.261 Uiso 1 1 calc R . .
H81B H 0.4602 -0.0649 0.3488 0.261 Uiso 1 1 calc R . .
H81C H 0.5021 -0.0809 0.4253 0.261 Uiso 1 1 calc R . .
C82 C 0.7216(12) -0.0543(5) 0.4347(7) 0.278(13) Uani 1 1 d . . .
H82A H 0.7830 -0.0350 0.4376 0.417 Uiso 1 1 calc R . .
H82B H 0.7615 -0.0756 0.4159 0.417 Uiso 1 1 calc R . .
H82C H 0.6901 -0.0591 0.4828 0.417 Uiso 1 1 calc R . .
C83 C 0.552(3) -0.0150(5) 0.4187(9) 0.44(2) Uani 1 1 d . . .
H83A H 0.6092 0.0050 0.4273 0.658 Uiso 1 1 calc R . .
H83B H 0.5162 -0.0224 0.4642 0.658 Uiso 1 1 calc R . .
H83C H 0.4852 -0.0078 0.3851 0.658 Uiso 1 1 calc R . .
C100 C 0.1232(5) 0.25854(15) 0.4949(3) 0.0344(13) Uani 1 1 d . . .
C101 C 0.0960(6) 0.29437(16) 0.4933(3) 0.0487(16) Uani 1 1 d . . .
H101 H 0.1490 0.3100 0.4680 0.058 Uiso 1 1 calc R . .
C102 C -0.0074(7) 0.30806(19) 0.5281(3) 0.064(2) Uani 1 1 d . . .
H102 H -0.0235 0.3328 0.5267 0.077 Uiso 1 1 calc R . .
C103 C -0.0860(6) 0.2860(2) 0.5643(3) 0.063(2) Uani 1 1 d . . .
H103 H -0.1568 0.2954 0.5877 0.075 Uiso 1 1 calc R . .
C104 C -0.0618(6) 0.2506(2) 0.5664(4) 0.0613(19) Uani 1 1 d . . .
H104 H -0.1164 0.2352 0.5913 0.074 Uiso 1 1 calc R . .
C105 C 0.0419(5) 0.23653(17) 0.5326(3) 0.0459(15) Uani 1 1 d . . .
H105 H 0.0577 0.2118 0.5352 0.055 Uiso 1 1 calc R . .
C200 C 0.6630(5) 0.17284(15) 0.2855(3) 0.0401(14) Uani 1 1 d . . .
C201 C 0.7740(6) 0.15718(19) 0.3089(4) 0.0604(19) Uani 1 1 d . . .
H201 H 0.7959 0.1571 0.3587 0.072 Uiso 1 1 calc R . .
C202 C 0.8541(6) 0.14147(19) 0.2595(5) 0.069(2) Uani 1 1 d . . .
H202 H 0.9293 0.1306 0.2765 0.083 Uiso 1 1 calc R . .
C203 C 0.8264(7) 0.14144(19) 0.1884(4) 0.064(2) Uani 1 1 d . . .
H203 H 0.8804 0.1304 0.1552 0.077 Uiso 1 1 calc R . .
C204 C 0.7205(9) 0.1575(3) 0.1657(4) 0.103(3) Uani 1 1 d . . .
H204 H 0.7008 0.1582 0.1157 0.123 Uiso 1 1 calc R . .
C205 C 0.6394(8) 0.1730(2) 0.2131(4) 0.085(3) Uani 1 1 d . . .
H205 H 0.5653 0.1840 0.1949 0.102 Uiso 1 1 calc R . .
C300 C 0.3549(5) -0.09280(15) 0.1251(4) 0.0457(15) Uani 1 1 d . . .
C301 C 0.3469(7) -0.09393(18) 0.0518(4) 0.0642(19) Uani 1 1 d . . .
H301 H 0.4088 -0.0830 0.0233 0.077 Uiso 1 1 calc R . .
C302 C 0.2396(10) -0.1125(2) 0.0181(5) 0.089(3) Uani 1 1 d . . .
H302 H 0.2295 -0.1133 -0.0327 0.107 Uiso 1 1 calc R . .
C303 C 0.1530(8) -0.1287(2) 0.0625(7) 0.091(3) Uani 1 1 d . . .
H303 H 0.0828 -0.1405 0.0412 0.109 Uiso 1 1 calc R . .
C304 C 0.1662(8) -0.1283(2) 0.1338(6) 0.094(3) Uani 1 1 d . . .
H304 H 0.1080 -0.1405 0.1628 0.113 Uiso 1 1 calc R . .
C305 C 0.2643(6) -0.11023(19) 0.1651(4) 0.069(2) Uani 1 1 d . . .
H305 H 0.2711 -0.1095 0.2161 0.083 Uiso 1 1 calc R . .
C400 C 0.8574(7) 0.01557(19) 0.3370(4) 0.0613(19) Uani 1 1 d . . .
C401 C 0.9710(6) 0.0020(2) 0.3606(4) 0.070(2) Uani 1 1 d . . .
H401 H 0.9948 -0.0212 0.3461 0.084 Uiso 1 1 calc R . .
C402 C 1.0518(8) 0.0217(3) 0.4054(5) 0.104(3) Uani 1 1 d . . .
H402 H 1.1287 0.0119 0.4227 0.125 Uiso 1 1 calc R . .
C403 C 1.0174(12) 0.0555(3) 0.4240(6) 0.125(4) Uani 1 1 d . . .
H403 H 1.0726 0.0697 0.4526 0.149 Uiso 1 1 calc R . .
C404 C 0.9059(13) 0.0689(3) 0.4020(6) 0.149(6) Uani 1 1 d . . .
H404 H 0.8815 0.0918 0.4173 0.179 Uiso 1 1 calc R . .
C405 C 0.8274(10) 0.0496(2) 0.3575(6) 0.126(4) Uani 1 1 d . . .
H405 H 0.7511 0.0599 0.3406 0.152 Uiso 1 1 calc R . .

loop_
_atom_site_aniso_label
_atom_site_aniso_U_11
_atom_site_aniso_U_22
_atom_site_aniso_U_33
_atom_site_aniso_U_23
_atom_site_aniso_U_13
_atom_site_aniso_U_12
Cl5A 0.126(4) 0.077(2) 0.242(6) 0.018(3) 0.051(4) -0.041(3)
Cl6A 0.160(3) 0.090(2) 0.0888(19) -0.0216(16) -0.056(2) 0.023(2)
Cl7A 0.064(2) 0.189(5) 0.304(7) 0.115(4) -0.008(3) -0.006(2)
Cl8A 0.403(8) 0.086(3) 0.084(2) -0.0156(19) 0.052(3) 0.004(3)
Cl5B 0.126(4) 0.077(2) 0.242(6) 0.018(3) 0.051(4) -0.041(3)
Cl6B 0.160(3) 0.090(2) 0.0888(19) -0.0216(16) -0.056(2) 0.023(2)
Cl7B 0.064(2) 0.189(5) 0.304(7) 0.115(4) -0.008(3) -0.006(2)
Cl8B 0.403(8) 0.086(3) 0.084(2) -0.0156(19) 0.052(3) 0.004(3)
As1 0.0236(3) 0.0352(3) 0.0272(3) -0.0007(2) 0.0036(2) -0.0014(2)
As2 0.0291(3) 0.0351(3) 0.0318(3) 0.0023(2) -0.0025(2) 0.0028(2)
Ga1 0.0333(4) 0.0434(4) 0.0580(4) 0.0059(3) 0.0042(3) -0.0008(3)
Ga2 0.0810(6) 0.0618(6) 0.0757(6) 0.0049(4) 0.0057(5) 0.0000(4)
Cl1 0.0487(10) 0.0819(13) 0.0621(11) 0.0114(9) 0.0163(8) 0.0140(9)
Cl2 0.0615(11) 0.0678(12) 0.0742(12) -0.0119(10) -0.0006(9) -0.0068(9)
Cl3 0.0346(8) 0.0777(13) 0.0761(12) 0.0238(10) 0.0098(8) -0.0007(8)
Cl4 0.0561(11) 0.0427(10) 0.1284(18) 0.0130(11) -0.0014(11) -0.0008(8)
N1 0.028(2) 0.055(3) 0.025(2) -0.004(2) 0.0015(18) 0.003(2)
N2 0.025(2) 0.058(3) 0.027(2) -0.002(2) 0.0018(18) 0.002(2)
N3 0.026(2) 0.034(3) 0.040(3) -0.004(2) 0.0112(19) -0.0025(19)
N4 0.042(3) 0.028(3) 0.040(3) -0.004(2) 0.009(2) -0.001(2)
N5 0.029(2) 0.034(3) 0.049(3) -0.003(2) -0.010(2) 0.005(2)
N6 0.033(2) 0.029(3) 0.048(3) -0.001(2) -0.007(2) 0.003(2)
N7 0.034(3) 0.049(3) 0.036(3) -0.006(2) -0.003(2) -0.007(2)
N8 0.055(3) 0.058(4) 0.030(3) -0.001(2) -0.006(2) 0.006(3)
B1 0.029(3) 0.035(4) 0.033(3) 0.001(3) 0.003(3) -0.004(3)
B2 0.028(3) 0.048(4) 0.028(3) 0.005(3) -0.002(3) 0.005(3)
B3 0.036(4) 0.042(4) 0.033(3) 0.010(3) 0.002(3) 0.001(3)
B4 0.040(4) 0.047(5) 0.052(4) -0.012(3) -0.009(3) 0.014(3)
C10 0.043(4) 0.080(5) 0.022(3) -0.008(3) -0.003(2) 0.006(3)
C11 0.098(6) 0.111(7) 0.065(5) -0.034(5) -0.028(5) 0.005(5)
C12 0.051(5) 0.234(13) 0.045(4) -0.008(6) -0.018(4) 0.029(6)
C13 0.141(8) 0.129(9) 0.051(5) 0.040(5) -0.027(5) -0.026(7)
C20 0.034(3) 0.076(5) 0.033(3) -0.004(3) -0.005(3) 0.012(3)
C21 0.050(4) 0.113(7) 0.070(5) 0.002(5) -0.020(4) -0.019(4)
C22 0.057(4) 0.134(7) 0.030(3) -0.006(4) -0.005(3) 0.018(4)
C23 0.096(6) 0.090(6) 0.055(4) 0.004(4) -0.025(4) 0.035(5)
C30 0.038(3) 0.042(4) 0.063(4) 0.006(3) 0.020(3) -0.010(3)
C31 0.035(4) 0.055(5) 0.156(8) -0.011(5) 0.007(4) -0.011(3)
C32 0.133(8) 0.076(6) 0.079(6) 0.019(5) 0.045(5) -0.035(5)
C33 0.054(4) 0.034(4) 0.108(6) 0.004(4) 0.021(4) -0.004(3)
C40 0.064(4) 0.031(3) 0.057(4) -0.002(3) 0.011(3) -0.013(3)
C41 0.064(5) 0.059(5) 0.166(9) 0.007(5) 0.044(5) -0.019(4)
C42 0.262(15) 0.101(8) 0.086(7) -0.040(6) 0.021(8) -0.102(9)
C43 0.094(7) 0.067(6) 0.167(10) 0.067(6) 0.016(6) 0.001(5)
C50 0.029(3) 0.042(4) 0.064(4) -0.003(3) -0.011(3) 0.012(3)
C51 0.069(5) 0.055(5) 0.078(5) -0.005(4) -0.031(4) 0.023(4)
C52 0.044(4) 0.071(5) 0.111(6) -0.006(5) 0.016(4) 0.012(4)
C53 0.052(4) 0.040(4) 0.083(5) -0.010(3) -0.011(3) 0.015(3)
C60 0.046(4) 0.037(4) 0.059(4) 0.005(3) -0.002(3) 0.012(3)
C61 0.107(7) 0.072(6) 0.071(5) -0.013(4) 0.007(5) 0.051(5)
C62 0.154(9) 0.057(6) 0.180(10) 0.064(6) 0.088(8) 0.057(6)
C63 0.071(6) 0.093(7) 0.204(11) -0.066(7) -0.066(6) 0.051(5)
C70 0.049(4) 0.051(4) 0.058(4) -0.006(3) 0.015(3) -0.020(3)
C71 0.047(4) 0.111(7) 0.076(5) -0.015(5) 0.010(4) -0.011(4)
C72 0.068(5) 0.076(5) 0.037(3) 0.007(3) 0.004(3) -0.022(4)
C73 0.110(7) 0.055(5) 0.093(6) 0.001(4) 0.029(5) -0.028(5)
C80 0.122(7) 0.080(6) 0.029(4) 0.009(4) 0.003(4) 0.007(5)
C81 0.119(9) 0.34(2) 0.060(6) 0.062(9) 0.003(6) -0.115(11)
C82 0.164(12) 0.51(3) 0.160(12) 0.250(17) -0.118(10) -0.183(16)
C83 0.97(6) 0.191(18) 0.166(15) 0.063(13) 0.36(3) 0.20(3)
C100 0.032(3) 0.037(3) 0.035(3) -0.003(2) 0.003(2) 0.001(2)
C101 0.061(4) 0.040(4) 0.045(4) 0.000(3) 0.009(3) 0.002(3)
C102 0.089(5) 0.054(5) 0.050(4) -0.009(3) 0.000(4) 0.037(4)
C103 0.050(4) 0.100(6) 0.039(4) -0.007(4) 0.006(3) 0.032(4)
C104 0.039(4) 0.087(6) 0.059(4) 0.006(4) 0.019(3) 0.004(4)
C105 0.038(3) 0.050(4) 0.050(4) 0.000(3) 0.014(3) 0.003(3)
C200 0.040(3) 0.040(3) 0.042(3) 0.002(3) 0.010(3) 0.005(3)
C201 0.042(4) 0.072(5) 0.068(5) -0.024(4) 0.000(3) 0.013(3)
C202 0.031(4) 0.069(5) 0.108(7) -0.031(5) 0.004(4) 0.012(3)
C203 0.063(5) 0.058(5) 0.074(5) -0.007(4) 0.039(4) 0.005(4)
C204 0.136(8) 0.129(8) 0.044(4) 0.005(5) 0.030(5) 0.073(7)
C205 0.098(6) 0.115(7) 0.043(4) 0.000(4) 0.010(4) 0.069(5)
C300 0.038(3) 0.031(3) 0.067(4) -0.008(3) -0.001(3) 0.001(3)
C301 0.072(5) 0.047(4) 0.072(5) -0.015(4) -0.018(4) 0.004(4)
C302 0.128(8) 0.056(5) 0.081(6) -0.024(4) -0.049(6) 0.039(5)
C303 0.055(5) 0.054(5) 0.161(10) 0.000(6) -0.043(6) -0.001(4)
C304 0.057(5) 0.088(7) 0.136(9) -0.006(6) -0.015(5) -0.026(5)
C305 0.054(4) 0.065(5) 0.090(6) -0.014(4) 0.006(4) -0.022(4)
C400 0.068(5) 0.063(5) 0.052(4) -0.015(3) -0.022(3) 0.000(4)
C401 0.051(4) 0.090(6) 0.068(5) -0.021(4) -0.018(4) -0.006(4)
C402 0.064(6) 0.153(11) 0.095(7) -0.017(7) -0.030(5) -0.022(6)
C403 0.149(11) 0.112(9) 0.109(8) -0.018(7) -0.063(8) -0.055(8)
C404 0.214(13) 0.074(7) 0.154(11) -0.058(7) -0.111(10) 0.030(8)
C405 0.160(10) 0.074(7) 0.141(9) -0.057(6) -0.088(8) 0.033(6)

loop_
_atom_type_symbol
_atom_type_description
_atom_type_scat_dispersion_real
_atom_type_scat_dispersion_imag
_atom_type_scat_source
C C 0.0033 0.0016 'International Tables Vol C Tables 4.2.6.8 and 6.1.1.4'
H H 0.0000 0.0000 'International Tables Vol C Tables 4.2.6.8 and 6.1.1.4'
B B 0.0013 0.0007 'International Tables Vol C Tables 4.2.6.8 and 6.1.1.4'
N N 0.0061 0.0033 'International Tables Vol C Tables 4.2.6.8 and 6.1.1.4'
Cl Cl 0.1484 0.1585 'International Tables Vol C Tables 4.2.6.8 and 6.1.1.4'
Ga Ga 0.2307 1.6083 'International Tables Vol C Tables 4.2.6.8 and 6.1.1.4'
As As 0.0499 2.0058 'International Tables Vol C Tables 4.2.6.8 and 6.1.1.4'

loop_
_geom_angle_atom_site_label_1
_geom_angle_atom_site_label_2
_geom_angle_atom_site_label_3
_geom_angle
_geom_angle_site_symmetry_1
_geom_angle_site_symmetry_3
_geom_angle_publ_flag
N4 As1 N1 128.4(2) . . ?
N4 As1 N3 77.83(19) . . ?
N1 As1 N3 129.3(2) . . ?
N4 As1 N2 126.4(2) . . ?
N1 As1 N2 77.65(19) . . ?
N3 As1 N2 125.0(2) . . ?
N1 As1 B2 145.5(2) . . ?
N2 As1 B2 136.8(2) . . ?
N4 As1 B1 140.2(2) . . ?
N3 As1 B1 141.8(2) . . ?
B2 As1 B1 175.4(2) . . ?
N8 As2 N7 77.9(2) . . ?
N8 As2 N5 126.4(2) . . ?
N7 As2 N5 127.0(2) . . ?
N8 As2 N6 127.3(2) . . ?
N7 As2 N6 128.5(2) . . ?
N5 As2 N6 77.67(19) . . ?
N8 As2 B3 139.5(2) . . ?
N7 As2 B3 142.6(2) . . ?
N5 As2 B4 139.7(2) . . ?
N6 As2 B4 142.6(2) . . ?
B3 As2 B4 178.0(2) . . ?
Cl2 Ga1 Cl4 108.55(8) . . ?
Cl2 Ga1 Cl1 107.52(8) . . ?
Cl4 Ga1 Cl1 110.66(8) . . ?
Cl2 Ga1 Cl3 111.18(8) . . ?
Cl4 Ga1 Cl3 109.32(7) . . ?
Cl1 Ga1 Cl3 109.60(7) . . ?
Cl7B Ga2 Cl5B 96.2(9) . . ?
Cl7B Ga2 Cl6B 108.0(7) . . ?
Cl5B Ga2 Cl6B 121.5(9) . . ?
Cl7B Ga2 Cl8A 61.1(7) . . ?
Cl5B Ga2 Cl8A 110.3(8) . . ?
Cl6B Ga2 Cl8A 128.1(4) . . ?
Cl7B Ga2 Cl5A 118.9(5) . . ?
Cl5B Ga2 Cl5A 23.2(6) . . ?
Cl6B Ga2 Cl5A 113.3(4) . . ?
Cl8A Ga2 Cl5A 115.5(2) . . ?
Cl7B Ga2 Cl6A 127.2(5) . . ?
Cl5B Ga2 Cl6A 131.8(8) . . ?
Cl6B Ga2 Cl6A 33.5(4) . . ?
Cl8A Ga2 Cl6A 109.00(16) . . ?
Cl5A Ga2 Cl6A 111.84(19) . . ?
Cl7B Ga2 Cl7A 47.9(7) . . ?
Cl5B Ga2 Cl7A 90.3(6) . . ?
Cl6B Ga2 Cl7A 71.2(5) . . ?
Cl8A Ga2 Cl7A 107.8(3) . . ?
Cl5A Ga2 Cl7A 108.68(18) . . ?
Cl6A Ga2 Cl7A 103.22(18) . . ?
Cl7B Ga2 Cl8B 110.1(9) . . ?
Cl5B Ga2 Cl8B 99.6(7) . . ?
Cl6B Ga2 Cl8B 119.0(6) . . ?
Cl8A Ga2 Cl8B 49.4(5) . . ?
Cl5A Ga2 Cl8B 86.8(5) . . ?
Cl6A Ga2 Cl8B 85.6(5) . . ?
Cl7A Ga2 Cl8B 157.1(5) . . ?
B1 N1 C10 137.4(4) . . ?
B1 N1 As1 90.3(3) . . ?
C10 N1 As1 132.3(3) . . ?
B1 N2 C20 136.2(4) . . ?
B1 N2 As1 90.3(3) . . ?
C20 N2 As1 132.9(3) . . ?
B2 N3 C30 136.3(4) . . ?
B2 N3 As1 90.5(3) . . ?
C30 N3 As1 133.2(3) . . ?
B2 N4 C40 135.7(5) . . ?
B2 N4 As1 90.2(3) . . ?
C40 N4 As1 134.0(4) . . ?
B3 N5 C50 136.6(5) . . ?
B3 N5 As2 90.0(3) . . ?
C50 N5 As2 133.4(4) . . ?
B3 N6 C60 137.0(5) . . ?
B3 N6 As2 89.9(4) . . ?
C60 N6 As2 132.7(4) . . ?
B4 N7 C70 136.9(5) . . ?
B4 N7 As2 90.2(4) . . ?
C70 N7 As2 132.9(4) . . ?
B4 N8 C80 138.2(6) . . ?
B4 N8 As2 89.9(4) . . ?
C80 N8 As2 131.6(5) . . ?
N2 B1 N1 101.7(4) . . ?
N2 B1 C100 128.8(5) . . ?
N1 B1 C100 129.5(5) . . ?
N2 B1 As1 51.1(2) . . ?
N1 B1 As1 50.7(2) . . ?
C100 B1 As1 178.2(4) . . ?
N3 B2 N4 101.3(4) . . ?
N3 B2 C200 129.6(5) . . ?
N4 B2 C200 128.9(5) . . ?
N3 B2 As1 50.8(2) . . ?
N4 B2 As1 50.6(2) . . ?
C200 B2 As1 173.5(4) . . ?
N6 B3 N5 102.4(5) . . ?
N6 B3 C300 130.4(5) . . ?
N5 B3 C300 127.1(5) . . ?
N6 B3 As2 51.3(3) . . ?
N5 B3 As2 51.2(3) . . ?
C300 B3 As2 178.2(5) . . ?
N7 B4 N8 102.0(5) . . ?
N7 B4 C400 130.3(6) . . ?
N8 B4 C400 127.7(6) . . ?
N7 B4 As2 51.0(3) . . ?
N8 B4 As2 51.0(3) . . ?
C400 B4 As2 177.6(5) . . ?
C13 C10 N1 109.4(5) . . ?
C13 C10 C12 113.3(7) . . ?
N1 C10 C12 109.3(5) . . ?
C13 C10 C11 108.5(6) . . ?
N1 C10 C11 107.4(5) . . ?
C12 C10 C11 108.8(7) . . ?
N2 C20 C21 109.9(5) . . ?
N2 C20 C22 109.0(4) . . ?
C21 C20 C22 110.5(6) . . ?
N2 C20 C23 108.1(5) . . ?
C21 C20 C23 109.3(6) . . ?
C22 C20 C23 110.1(6) . . ?
N3 C30 C33 108.3(4) . . ?
N3 C30 C32 108.5(5) . . ?
C33 C30 C32 110.8(6) . . ?
N3 C30 C31 107.1(5) . . ?
C33 C30 C31 111.0(6) . . ?
C32 C30 C31 111.0(6) . . ?
N4 C40 C43 108.2(6) . . ?
N4 C40 C42 107.8(6) . . ?
C43 C40 C42 111.6(8) . . ?
N4 C40 C41 108.5(5) . . ?
C43 C40 C41 111.1(6) . . ?
C42 C40 C41 109.4(7) . . ?
N5 C50 C51 108.5(5) . . ?
N5 C50 C52 109.3(5) . . ?
C51 C50 C52 109.6(5) . . ?
N5 C50 C53 107.5(4) . . ?
C51 C50 C53 110.8(6) . . ?
C52 C50 C53 111.0(6) . . ?
N6 C60 C62 108.8(5) . . ?
N6 C60 C61 108.4(5) . . ?
C62 C60 C61 109.8(7) . . ?
N6 C60 C63 108.8(5) . . ?
C62 C60 C63 111.6(8) . . ?
C61 C60 C63 109.3(7) . . ?
N7 C70 C72 108.1(5) . . ?
N7 C70 C73 108.6(5) . . ?
C72 C70 C73 110.9(6) . . ?
N7 C70 C71 108.8(6) . . ?
C72 C70 C71 110.8(6) . . ?
C73 C70 C71 109.6(6) . . ?
C82 C80 C83 110.6(15) . . ?
C82 C80 C81 111.4(10) . . ?
C83 C80 C81 106.4(15) . . ?
C82 C80 N8 110.3(8) . . ?
C83 C80 N8 107.2(8) . . ?
C81 C80 N8 110.9(6) . . ?
C101 C100 C105 117.2(5) . . ?
C101 C100 B1 122.9(5) . . ?
C105 C100 B1 119.9(5) . . ?
C100 C101 C102 121.5(6) . . ?
C103 C102 C101 120.4(6) . . ?
C104 C103 C102 119.4(6) . . ?
C103 C104 C105 120.9(6) . . ?
C104 C105 C100 120.7(6) . . ?
C205 C200 C201 116.7(5) . . ?
C205 C200 B2 119.1(5) . . ?
C201 C200 B2 124.1(5) . . ?
C200 C201 C202 120.3(7) . . ?
C203 C202 C201 121.3(7) . . ?
C204 C203 C202 118.1(6) . . ?
C203 C204 C205 121.8(7) . . ?
C200 C205 C204 121.6(7) . . ?
C301 C300 C305 119.2(6) . . ?
C301 C300 B3 121.8(6) . . ?
C305 C300 B3 118.9(6) . . ?
C300 C301 C302 118.1(8) . . ?
C303 C302 C301 118.6(8) . . ?
C304 C303 C302 121.8(8) . . ?
C303 C304 C305 119.5(9) . . ?
C304 C305 C300 122.8(8) . . ?
C405 C400 C401 117.9(7) . . ?
C405 C400 B4 120.5(7) . . ?
C401 C400 B4 121.6(6) . . ?
C400 C401 C402 121.1(8) . . ?
C403 C402 C401 118.6(9) . . ?
C404 C403 C402 120.7(9) . . ?
C403 C404 C405 120.6(10) . . ?
C404 C405 C400 121.1(9) . . ?

loop_
_geom_bond_atom_site_label_1
_geom_bond_atom_site_label_2
_geom_bond_distance
_geom_bond_site_symmetry_2
_geom_bond_publ_flag
Cl5A Ga2 2.150(4) . ?
Cl6A Ga2 2.172(3) . ?
Cl7A Ga2 2.206(4) . ?
Cl8A Ga2 2.135(4) . ?
Cl5B Ga2 2.05(2) . ?
Cl6B Ga2 2.078(15) . ?
Cl7B Ga2 1.97(2) . ?
Cl8B Ga2 2.33(2) . ?
As1 N4 1.797(4) . ?
As1 N1 1.800(4) . ?
As1 N3 1.803(4) . ?
As1 N2 1.811(4) . ?
As1 B2 2.325(6) . ?
As1 B1 2.328(6) . ?
As2 N8 1.795(5) . ?
As2 N7 1.796(4) . ?
As2 N5 1.798(4) . ?
As2 N6 1.802(4) . ?
As2 B3 2.309(7) . ?
As2 B4 2.310(7) . ?
Ga1 Cl2 2.171(2) . ?
Ga1 Cl4 2.1745(19) . ?
Ga1 Cl1 2.1762(18) . ?
Ga1 Cl3 2.1944(17) . ?
N1 B1 1.466(7) . ?
N1 C10 1.493(7) . ?
N2 B1 1.453(7) . ?
N2 C20 1.485(7) . ?
N3 B2 1.455(8) . ?
N3 C30 1.498(7) . ?
N4 B2 1.469(7) . ?
N4 C40 1.489(7) . ?
N5 B3 1.449(8) . ?
N5 C50 1.500(7) . ?
N6 B3 1.447(7) . ?
N6 C60 1.487(7) . ?
N7 B4 1.446(8) . ?
N7 C70 1.498(7) . ?
N8 B4 1.457(9) . ?
N8 C80 1.490(8) . ?
B1 C100 1.560(8) . ?
B2 C200 1.552(8) . ?
B3 C300 1.574(9) . ?
B4 C400 1.569(9) . ?
C10 C13 1.480(10) . ?
C10 C12 1.520(9) . ?
C10 C11 1.538(10) . ?
C20 C21 1.519(9) . ?
C20 C22 1.526(8) . ?
C20 C23 1.530(9) . ?
C30 C33 1.507(8) . ?
C30 C32 1.524(9) . ?
C30 C31 1.545(9) . ?
C40 C43 1.490(10) . ?
C40 C42 1.503(10) . ?
C40 C41 1.527(9) . ?
C50 C51 1.514(9) . ?
C50 C52 1.526(9) . ?
C50 C53 1.533(8) . ?
C60 C62 1.495(9) . ?
C60 C61 1.501(9) . ?
C60 C63 1.524(9) . ?
C70 C72 1.517(8) . ?
C70 C73 1.527(9) . ?
C70 C71 1.536(9) . ?
C80 C82 1.415(13) . ?
C80 C83 1.446(17) . ?
C80 C81 1.460(13) . ?
C100 C101 1.383(8) . ?
C100 C105 1.403(7) . ?
C101 C102 1.392(8) . ?
C102 C103 1.371(10) . ?
C103 C104 1.362(10) . ?
C104 C105 1.391(8) . ?
C200 C205 1.363(8) . ?
C200 C201 1.387(8) . ?
C201 C202 1.401(9) . ?
C202 C203 1.350(10) . ?
C203 C204 1.343(10) . ?
C204 C205 1.381(9) . ?
C300 C301 1.366(9) . ?
C300 C305 1.399(9) . ?
C301 C302 1.471(11) . ?
C302 C303 1.397(12) . ?
C303 C304 1.331(13) . ?
C304 C305 1.370(10) . ?
C400 C405 1.380(11) . ?
C400 C401 1.380(9) . ?
C401 C402 1.403(11) . ?
C402 C403 1.375(14) . ?
C403 C404 1.349(14) . ?
C404 C405 1.374(12) . ?
